data_2017566
loop_
_publ_author_name
'Hinkle, Lindsay M.'
'Young, Jr, Victor G.'
'Mann, Kent R.'

_publ_section_title
;
 Mono- and bis-tolylterpyridine iridium(III) complexes
;
_journal_coeditor_code GZ3173
_journal_issue 3
_journal_name_full 'Acta Crystallographica Section C'
_journal_page_first m62
_journal_page_last m64
_journal_paper_doi 10.1107/S0108270110002751
_journal_volume 66
_journal_year 2010
_chemical_formula_iupac '[Ir Cl3 (C22 H17 N3)] , C2 H6 O S'
_chemical_formula_moiety 'C22 H17 Cl3 Ir N3 , C2 H6 O S'
_chemical_formula_sum 'C24 H23 Cl3 Ir N3 O S'
_chemical_formula_weight 700.06
_chemical_name_systematic
;
trichlorido[4'-(<i>p</i>-tolyl)-2,2':6',2''-terpyridine]iridium(III)
dimethyl sulfoxide solvate
;
_space_group_IT_number 14
_symmetry_cell_setting monoclinic
_symmetry_space_group_name_Hall '-P 2ybc'
_symmetry_space_group_name_H-M 'P 1 21/c 1'
_atom_sites_solution_hydrogens geom
_atom_sites_solution_primary direct
_atom_sites_solution_secondary difmap
_audit_creation_method SHELXL97
_cell_angle_alpha 90.00
_cell_angle_beta 93.22(3)
_cell_angle_gamma 90.00
_cell_formula_units_Z 4
_cell_length_a 10.377(2)
_cell_length_b 23.166(5)
_cell_length_c 10.370(2)
_cell_measurement_reflns_used 9999
_cell_measurement_temperature 100(2)
_cell_measurement_theta_max 20.019
_cell_measurement_theta_min 2.3435
_cell_volume 2488.9(9)
_computing_cell_refinement 'APEX2 (Bruker, 2008)'
_computing_data_collection 'APEX2 (Bruker, 2008)'
_computing_data_reduction 'SAINT (Bruker, 2003)'
_computing_molecular_graphics 'SHELXTL (Sheldrick, 2008)'
_computing_publication_material '[Please provide missing details]'
_computing_structure_refinement 'SHELXL97 (Sheldrick, 2008)'
_computing_structure_solution 'SHELXS97 (Sheldrick, 2008)'
_diffrn_ambient_temperature 100(2)
_diffrn_measured_fraction_theta_full 0.983
_diffrn_measured_fraction_theta_max 0.983
_diffrn_measurement_device_type 'Bruker SMART APEXII'
_diffrn_measurement_method '\f and \w scans'
_diffrn_radiation_monochromator double-diamond
_diffrn_radiation_source APS15-ID-B
_diffrn_radiation_type Synchrotron
_diffrn_radiation_wavelength 0.41328
_diffrn_reflns_av_R_equivalents 0.0453
_diffrn_reflns_av_sigmaI/netI 0.0245
_diffrn_reflns_limit_h_max 14
_diffrn_reflns_limit_h_min -14
_diffrn_reflns_limit_k_max 33
_diffrn_reflns_limit_k_min -33
_diffrn_reflns_limit_l_max 14
_diffrn_reflns_limit_l_min -12
_diffrn_reflns_number 68215
_diffrn_reflns_theta_full 17.17
_diffrn_reflns_theta_max 17.17
_diffrn_reflns_theta_min 1.53
_exptl_absorpt_coefficient_mu 3.079
_exptl_absorpt_correction_T_max 0.9848
_exptl_absorpt_correction_T_min 0.7908
_exptl_absorpt_correction_type multi-scan
_exptl_absorpt_process_details '(SADABS; Sheldrick, 1995)'
_exptl_crystal_colour yellow
_exptl_crystal_density_diffrn 1.868
_exptl_crystal_density_method 'not measured'
_exptl_crystal_description needle
_exptl_crystal_F_000 1360
_exptl_crystal_size_max 0.08
_exptl_crystal_size_mid 0.01
_exptl_crystal_size_min 0.005
_refine_diff_density_max 3.317
_refine_diff_density_min -2.399
_refine_ls_extinction_method none
_refine_ls_goodness_of_fit_ref 1.106
_refine_ls_hydrogen_treatment constr
_refine_ls_matrix_type full
_refine_ls_number_parameters 346
_refine_ls_number_reflns 7484
_refine_ls_number_restraints 61
_refine_ls_restrained_S_all 1.193
_refine_ls_R_factor_all 0.0477
_refine_ls_R_factor_gt 0.0366
_refine_ls_shift/su_max 0.002
_refine_ls_shift/su_mean 0.000
_refine_ls_structure_factor_coef Fsqd
_refine_ls_weighting_details
;
calc w = 1/[\s^2^(Fo^2^)+(0.0375P)^2^+14.1866P] where P = (Fo^2^+2Fc^2^)/3
;
_refine_ls_weighting_scheme calc
_refine_ls_wR_factor_gt 0.0902
_refine_ls_wR_factor_ref 0.1006
_reflns_number_gt 6292
_reflns_number_total 7484
_reflns_threshold_expression I>2\s(I)
_cod_data_source_file gz3173.cif
_cod_data_source_block I
_cod_original_sg_symbol_H-M P21/c
_cod_database_code 2017566
_cod_database_fobs_code 2017566

loop_
_symmetry_equiv_pos_as_xyz
'x, y, z'
'-x, y+1/2, -z+1/2'
'-x, -y, -z'
'x, -y-1/2, z-1/2'

loop_
_atom_site_type_symbol
_atom_site_label
_atom_site_fract_x
_atom_site_fract_y
_atom_site_fract_z
_atom_site_U_iso_or_equiv
_atom_site_adp_type
_atom_site_calc_flag
_atom_site_refinement_flags
_atom_site_occupancy
_atom_site_disorder_assembly
_atom_site_disorder_group
Ir Ir1 0.879171(17) 0.376314(8) 0.700962(17) 0.02401(6) Uani d . 1 . .
Cl Cl1 1.06502(13) 0.38087(7) 0.84170(14) 0.0380(3) Uani d . 1 . .
Cl Cl2 1.00449(13) 0.39997(6) 0.52240(12) 0.0323(3) Uani d . 1 . .
Cl Cl3 0.68960(12) 0.37249(5) 0.56234(12) 0.0280(2) Uani d . 1 . .
N N1 0.8286(4) 0.45677(19) 0.7593(4) 0.0303(9) Uani d . 1 . .
N N2 0.7752(4) 0.35540(17) 0.8444(4) 0.0232(7) Uani d . 1 A .
N N3 0.8990(4) 0.28871(18) 0.6942(4) 0.0232(7) Uani d . 1 . .
C C1 0.8617(6) 0.5080(2) 0.7080(6) 0.0349(11) Uani d . 1 . .
H H1A 0.9112 0.5085 0.6336 0.042 Uiso calc R 1 . .
C C2 0.8245(6) 0.5597(3) 0.7623(7) 0.0416(13) Uani d . 1 . .
H H2A 0.8491 0.5953 0.7253 0.050 Uiso calc R 1 . .
C C3 0.7516(7) 0.5595(2) 0.8704(6) 0.0408(13) Uani d . 1 . .
H H3A 0.7277 0.5948 0.9092 0.049 Uiso calc R 1 . .
C C4 0.7141(6) 0.5069(2) 0.9211(6) 0.0360(11) Uani d . 1 . .
H H4A 0.6619 0.5059 0.9934 0.043 Uiso calc R 1 . .
C C5 0.7536(5) 0.4562(2) 0.8652(5) 0.0285(9) Uani d . 1 . .
C C6 0.7199(5) 0.3982(2) 0.9107(5) 0.0263(9) Uani d . 1 . .
C C7 0.6394(5) 0.3835(2) 1.0082(5) 0.0271(9) Uani d . 1 A .
H H7A 0.5989 0.4129 1.0551 0.032 Uiso calc R 1 . .
C C8 0.6176(4) 0.3251(2) 1.0376(5) 0.0243(9) Uani d . 1 . .
C C9 0.6772(4) 0.2825(2) 0.9656(4) 0.0234(8) Uani d . 1 A .
H H9A 0.6632 0.2428 0.9830 0.028 Uiso calc R 1 . .
C C10 0.7569(4) 0.29875(19) 0.8686(4) 0.0212(8) Uani d . 1 . .
C C11 0.8311(4) 0.2605(2) 0.7851(4) 0.0225(8) Uani d . 1 A .
C C12 0.8377(5) 0.2011(2) 0.7986(5) 0.0255(9) Uani d . 1 . .
H H12A 0.7914 0.1822 0.8628 0.031 Uiso calc R 1 A .
C C13 0.9130(5) 0.1694(2) 0.7172(5) 0.0296(10) Uani d . 1 A .
H H13A 0.9177 0.1286 0.7245 0.036 Uiso calc R 1 . .
C C14 0.9812(5) 0.1980(2) 0.6252(5) 0.0304(10) Uani d . 1 . .
H H14A 1.0329 0.1770 0.5688 0.036 Uiso calc R 1 A .
C C15 0.9726(5) 0.2577(2) 0.6169(5) 0.0282(9) Uani d . 1 A .
H H15A 1.0202 0.2773 0.5547 0.034 Uiso calc R 1 . .
C C16 0.5287(5) 0.3092(2) 1.1396(5) 0.0257(9) Uani d PD 0.64(4) A 1
C C17 0.505(9) 0.349(2) 1.236(7) 0.039(2) Uani d PD 0.64(4) A 1
H H17A 0.5543 0.3838 1.2441 0.047 Uiso calc PR 0.64(4) A 1
C C18 0.408(2) 0.3381(7) 1.3223(17) 0.035(3) Uani d PD 0.64(4) A 1
H H18A 0.3900 0.3661 1.3857 0.042 Uiso calc PR 0.64(4) A 1
C C19 0.3382(16) 0.2869(8) 1.3164(16) 0.028(3) Uani d PD 0.64(4) A 1
C C20 0.3675(17) 0.2461(7) 1.2255(17) 0.033(3) Uani d PD 0.64(4) A 1
H H20A 0.3180 0.2117 1.2168 0.040 Uiso calc PR 0.64(4) A 1
C C21 0.471(5) 0.2555(13) 1.146(4) 0.037(4) Uani d PD 0.64(4) A 1
H H21A 0.5009 0.2246 1.0952 0.045 Uiso calc PR 0.64(4) A 1
C C22 0.2318(15) 0.2759(9) 1.4078(16) 0.035(3) Uani d PD 0.64(4) A 1
H H22A 0.2458 0.3000 1.4849 0.052 Uiso calc PR 0.64(4) A 1
H H22B 0.2326 0.2351 1.4330 0.052 Uiso calc PR 0.64(4) A 1
H H22C 0.1481 0.2854 1.3644 0.052 Uiso calc PR 0.64(4) A 1
C C16' 0.5287(5) 0.3092(2) 1.1396(5) 0.0257(9) Uani d PD 0.36(4) A 2
C C17' 0.495(16) 0.346(4) 1.239(12) 0.039(2) Uani d PD 0.36(4) A 2
H H17B 0.5265 0.3850 1.2408 0.047 Uiso calc PR 0.36(4) A 2
C C18' 0.416(4) 0.3271(13) 1.336(3) 0.035(3) Uani d PD 0.36(4) A 2
H H18B 0.4067 0.3502 1.4102 0.042 Uiso calc PR 0.36(4) A 2
C C19' 0.352(3) 0.2744(12) 1.324(3) 0.028(3) Uani d PD 0.36(4) A 2
C C20' 0.395(3) 0.2362(11) 1.234(3) 0.033(3) Uani d PD 0.36(4) A 2
H H20B 0.3748 0.1963 1.2403 0.040 Uiso calc PR 0.36(4) A 2
C C21' 0.467(10) 0.256(2) 1.132(8) 0.037(4) Uani d PD 0.36(4) A 2
H H21B 0.4736 0.2329 1.0569 0.045 Uiso calc PR 0.36(4) A 2
C C22' 0.242(3) 0.2578(13) 1.406(3) 0.035(3) Uani d PD 0.36(4) A 2
H H22D 0.2188 0.2907 1.4592 0.052 Uiso calc PR 0.36(4) A 2
H H22E 0.2681 0.2253 1.4618 0.052 Uiso calc PR 0.36(4) A 2
H H22F 0.1668 0.2465 1.3497 0.052 Uiso calc PR 0.36(4) A 2
S S1 0.6173(3) 0.51044(14) 0.3243(3) 0.0407(5) Uani d PD 0.500(3) B 1
O O1 0.5516(9) 0.4956(5) 0.1819(7) 0.044(2) Uani d PD 0.500(3) B 1
C C23 0.7860(7) 0.4879(7) 0.301(2) 0.044(3) Uani d PD 0.500(3) B 1
H H23A 0.7916 0.4457 0.3027 0.066 Uiso calc PR 0.500(3) B 1
H H23B 0.8433 0.5041 0.3696 0.066 Uiso calc PR 0.500(3) B 1
H H23C 0.8120 0.5020 0.2168 0.066 Uiso calc PR 0.500(3) B 1
C C24 0.6528(18) 0.5889(3) 0.327(2) 0.095(7) Uani d PD 0.500(3) B 1
H H24A 0.5718 0.6106 0.3279 0.143 Uiso calc PR 0.500(3) B 1
H H24B 0.6983 0.5993 0.2501 0.143 Uiso calc PR 0.500(3) B 1
H H24C 0.7071 0.5982 0.4046 0.143 Uiso calc PR 0.500(3) B 1
S S1' 0.6490(5) 0.5333(2) 0.2647(5) 0.0407(5) Uani d PD 0.328(3) C 2
O O1' 0.6009(12) 0.6014(3) 0.2754(15) 0.044(2) Uani d PD 0.328(3) C 2
C C23' 0.8029(17) 0.4987(11) 0.319(3) 0.044(3) Uani d PD 0.328(3) C 2
H H23D 0.8593 0.4962 0.2470 0.066 Uiso calc PR 0.328(3) C 2
H H23E 0.7857 0.4597 0.3513 0.066 Uiso calc PR 0.328(3) C 2
H H23F 0.8451 0.5216 0.3890 0.066 Uiso calc PR 0.328(3) C 2
C C24' 0.591(3) 0.5212(13) 0.4299(15) 0.095(7) Uani d PD 0.328(3) C 2
H H24D 0.5088 0.5412 0.4379 0.143 Uiso calc PR 0.328(3) C 2
H H24E 0.6550 0.5364 0.4945 0.143 Uiso calc PR 0.328(3) C 2
H H24F 0.5794 0.4798 0.4441 0.143 Uiso calc PR 0.328(3) C 2
S S1A 0.5433(9) 0.5269(4) 0.3082(9) 0.0407(5) Uani d PD 0.172(3) D -3
O O1A 0.582(3) 0.4835(14) 0.189(3) 0.044(2) Uani d PD 0.172(3) D -3
C C23A 0.656(3) 0.5132(13) 0.451(2) 0.044(3) Uani d PD 0.172(3) D -3
H H23G 0.6330 0.4769 0.4920 0.066 Uiso calc PR 0.172(3) D -3
H H23H 0.6505 0.5450 0.5125 0.066 Uiso calc PR 0.172(3) D -3
H H23I 0.7446 0.5106 0.4226 0.066 Uiso calc PR 0.172(3) D -3
C C24A 0.646(4) 0.5901(14) 0.271(5) 0.095(7) Uani d PD 0.172(3) D -3
H H24G 0.6396 0.5976 0.1781 0.143 Uiso calc PR 0.172(3) D -3
H H24H 0.7359 0.5820 0.2991 0.143 Uiso calc PR 0.172(3) D -3
H H24I 0.6161 0.6242 0.3173 0.143 Uiso calc PR 0.172(3) D -3

loop_
_atom_site_aniso_label
_atom_site_aniso_U_11
_atom_site_aniso_U_22
_atom_site_aniso_U_33
_atom_site_aniso_U_12
_atom_site_aniso_U_13
_atom_site_aniso_U_23
Ir1 0.02325(9) 0.03044(10) 0.01906(10) -0.00487(6) 0.00763(6) 0.00212(6)
Cl1 0.0312(6) 0.0541(8) 0.0289(6) -0.0134(5) 0.0031(5) 0.0064(5)
Cl2 0.0352(6) 0.0386(6) 0.0244(6) -0.0072(5) 0.0117(4) 0.0051(5)
Cl3 0.0288(5) 0.0285(5) 0.0268(6) 0.0007(4) 0.0034(4) -0.0027(4)
N1 0.036(2) 0.030(2) 0.025(2) -0.0102(17) 0.0069(17) 0.0009(16)
N2 0.0226(17) 0.0261(18) 0.0216(19) -0.0034(14) 0.0065(14) 0.0008(14)
N3 0.0212(17) 0.0316(19) 0.0175(18) 0.0001(14) 0.0065(13) 0.0002(14)
C1 0.039(3) 0.032(2) 0.034(3) -0.009(2) 0.007(2) 0.003(2)
C2 0.047(3) 0.029(3) 0.049(4) -0.009(2) 0.008(3) 0.002(2)
C3 0.053(4) 0.029(3) 0.041(3) -0.006(2) 0.006(3) -0.005(2)
C4 0.043(3) 0.032(3) 0.034(3) -0.003(2) 0.007(2) -0.004(2)
C5 0.031(2) 0.030(2) 0.026(2) -0.0050(18) 0.0059(18) -0.0016(18)
C6 0.030(2) 0.026(2) 0.023(2) -0.0034(17) 0.0054(17) -0.0040(17)
C7 0.029(2) 0.030(2) 0.022(2) -0.0014(18) 0.0091(17) -0.0042(17)
C8 0.022(2) 0.029(2) 0.023(2) -0.0005(16) 0.0085(16) -0.0008(16)
C9 0.024(2) 0.027(2) 0.020(2) -0.0014(16) 0.0076(16) 0.0011(16)
C10 0.0200(19) 0.027(2) 0.018(2) -0.0012(15) 0.0063(14) 0.0001(15)
C11 0.0199(19) 0.030(2) 0.018(2) -0.0002(16) 0.0066(15) 0.0011(16)
C12 0.024(2) 0.032(2) 0.021(2) 0.0009(17) 0.0082(16) 0.0018(17)
C13 0.029(2) 0.035(2) 0.026(2) 0.0048(19) 0.0060(18) -0.0010(18)
C14 0.027(2) 0.039(3) 0.025(2) 0.0064(19) 0.0079(18) -0.0026(19)
C15 0.024(2) 0.041(3) 0.020(2) 0.0038(19) 0.0083(16) 0.0027(18)
C16 0.024(2) 0.034(2) 0.020(2) -0.0001(17) 0.0114(16) -0.0004(17)
C17 0.047(13) 0.039(5) 0.034(4) 0.000(3) 0.024(4) -0.003(4)
C18 0.045(4) 0.033(7) 0.028(5) 0.017(5) 0.021(4) 0.010(5)
C19 0.019(4) 0.041(7) 0.023(3) 0.012(5) 0.009(3) 0.009(4)
C20 0.020(7) 0.048(6) 0.032(4) -0.007(5) 0.011(5) -0.005(4)
C21 0.039(4) 0.050(3) 0.025(9) -0.016(3) 0.017(7) -0.012(4)
C22 0.029(4) 0.043(9) 0.033(3) 0.008(5) 0.019(3) 0.003(6)
C16' 0.024(2) 0.034(2) 0.020(2) -0.0001(17) 0.0114(16) -0.0004(17)
C17' 0.047(13) 0.039(5) 0.034(4) 0.000(3) 0.024(4) -0.003(4)
C18' 0.045(4) 0.033(7) 0.028(5) 0.017(5) 0.021(4) 0.010(5)
C19' 0.019(4) 0.041(7) 0.023(3) 0.012(5) 0.009(3) 0.009(4)
C20' 0.020(7) 0.048(6) 0.032(4) -0.007(5) 0.011(5) -0.005(4)
C21' 0.039(4) 0.050(3) 0.025(9) -0.016(3) 0.017(7) -0.012(4)
C22' 0.029(4) 0.043(9) 0.033(3) 0.008(5) 0.019(3) 0.003(6)
S1 0.0447(14) 0.0360(12) 0.0428(14) -0.0033(10) 0.0153(11) 0.0005(9)
O1 0.032(5) 0.046(5) 0.056(4) -0.001(3) 0.007(3) -0.026(4)
C23 0.033(4) 0.034(7) 0.062(8) -0.003(5) -0.016(4) -0.013(5)
C24 0.083(10) 0.134(15) 0.068(12) 0.082(11) -0.003(9) -0.003(10)
S1' 0.0447(14) 0.0360(12) 0.0428(14) -0.0033(10) 0.0153(11) 0.0005(9)
O1' 0.032(5) 0.046(5) 0.056(4) -0.001(3) 0.007(3) -0.026(4)
C23' 0.033(4) 0.034(7) 0.062(8) -0.003(5) -0.016(4) -0.013(5)
C24' 0.083(10) 0.134(15) 0.068(12) 0.082(11) -0.003(9) -0.003(10)
S1A 0.0447(14) 0.0360(12) 0.0428(14) -0.0033(10) 0.0153(11) 0.0005(9)
O1A 0.032(5) 0.046(5) 0.056(4) -0.001(3) 0.007(3) -0.026(4)
C23A 0.033(4) 0.034(7) 0.062(8) -0.003(5) -0.016(4) -0.013(5)
C24A 0.083(10) 0.134(15) 0.068(12) 0.082(11) -0.003(9) -0.003(10)

loop_
_atom_type_symbol
_atom_type_description
_atom_type_scat_dispersion_real
_atom_type_scat_dispersion_imag
_atom_type_scat_source
C C 0.0000 0.0000 'International Tables Vol C Tables 4.2.6.8 and 6.1.1.4'
H H 0.0000 0.0000 'International Tables Vol C Tables 4.2.6.8 and 6.1.1.4'
N N 0.0000 0.0000 'International Tables Vol C Tables 4.2.6.8 and 6.1.1.4'
O O 0.0020 0.0020 'International Tables Vol C Tables 4.2.6.8 and 6.1.1.4'
S S 0.0440 0.0410 'International Tables Vol C Tables 4.2.6.8 and 6.1.1.4'
Cl Cl 0.0998 0.0984 'International Tables Vol C Tables 4.2.6.8 and 6.1.1.4'
Ir Ir -0.5977 5.4269 'International Tables Vol C Tables 4.2.6.8 and 6.1.1.4'

loop_
_geom_angle_atom_site_label_1
_geom_angle_atom_site_label_2
_geom_angle_atom_site_label_3
_geom_angle_site_symmetry_1
_geom_angle_site_symmetry_3
_geom_angle
_geom_angle_publ_flag
N2 Ir1 N1 . . 80.67(17) ?
N2 Ir1 N3 . . 80.79(16) ?
N1 Ir1 N3 . . 161.39(16) ?
N2 Ir1 Cl1 . . 90.43(13) ?
N1 Ir1 Cl1 . . 89.45(14) ?
N3 Ir1 Cl1 . . 89.14(12) ?
N2 Ir1 Cl3 . . 88.70(12) ?
N1 Ir1 Cl3 . . 89.75(13) ?
N3 Ir1 Cl3 . . 91.37(11) ?
Cl1 Ir1 Cl3 . . 178.90(5) ?
N2 Ir1 Cl2 . . 178.61(12) ?
N1 Ir1 Cl2 . . 100.43(12) ?
N3 Ir1 Cl2 . . 98.13(11) ?
Cl1 Ir1 Cl2 . . 90.43(5) ?
Cl3 Ir1 Cl2 . . 90.46(5) ?
C1 N1 C5 . . 119.2(5) ?
C1 N1 Ir1 . . 127.6(4) ?
C5 N1 Ir1 . . 113.2(3) ?
C10 N2 C6 . . 123.3(4) ?
C10 N2 Ir1 . . 118.3(3) ?
C6 N2 Ir1 . . 118.4(3) ?
C15 N3 C11 . . 119.0(4) ?
C15 N3 Ir1 . . 127.8(3) ?
C11 N3 Ir1 . . 113.1(3) ?
N1 C1 C2 . . 121.0(5) ?
N1 C1 H1A . . 119.5 ?
C2 C1 H1A . . 119.5 ?
C3 C2 C1 . . 120.2(5) ?
C3 C2 H2A . . 119.9 ?
C1 C2 H2A . . 119.9 ?
C2 C3 C4 . . 119.0(5) ?
C2 C3 H3A . . 120.5 ?
C4 C3 H3A . . 120.5 ?
C5 C4 C3 . . 119.4(5) ?
C5 C4 H4A . . 120.3 ?
C3 C4 H4A . . 120.3 ?
N1 C5 C4 . . 121.2(5) ?
N1 C5 C6 . . 114.7(4) ?
C4 C5 C6 . . 124.1(5) ?
N2 C6 C7 . . 118.7(4) ?
N2 C6 C5 . . 113.0(4) ?
C7 C6 C5 . . 128.3(4) ?
C6 C7 C8 . . 120.2(4) ?
C6 C7 H7A . . 119.9 ?
C8 C7 H7A . . 119.9 ?
C9 C8 C7 . . 118.7(4) ?
C9 C8 C16 . . 120.8(4) ?
C7 C8 C16 . . 120.4(4) ?
C10 C9 C8 . . 119.4(4) ?
C10 C9 H9A . . 120.3 ?
C8 C9 H9A . . 120.3 ?
N2 C10 C9 . . 119.6(4) ?
N2 C10 C11 . . 112.8(4) ?
C9 C10 C11 . . 127.5(4) ?
N3 C11 C12 . . 121.2(4) ?
N3 C11 C10 . . 114.8(4) ?
C12 C11 C10 . . 124.0(4) ?
C11 C12 C13 . . 119.3(4) ?
C11 C12 H12A . . 120.3 ?
C13 C12 H12A . . 120.3 ?
C14 C13 C12 . . 119.4(5) ?
C14 C13 H13A . . 120.3 ?
C12 C13 H13A . . 120.3 ?
C13 C14 C15 . . 119.0(5) ?
C13 C14 H14A . . 120.5 ?
C15 C14 H14A . . 120.5 ?
N3 C15 C14 . . 122.1(4) ?
N3 C15 H15A . . 119.0 ?
C14 C15 H15A . . 119.0 ?
C21 C16 C17 . . 118.0(9) ?
C21 C16 C8 . . 122.9(7) ?
C17 C16 C8 . . 119.1(8) ?
C16 C17 C18 . . 119.6(14) ?
C16 C17 H17A . . 120.2 ?
C18 C17 H17A . . 120.2 ?
C19 C18 C17 . . 121.3(10) ?
C19 C18 H18A . . 119.4 ?
C17 C18 H18A . . 119.4 ?
C20 C19 C18 . . 118.6(9) ?
C20 C19 C22 . . 120.6(10) ?
C18 C19 C22 . . 120.8(10) ?
C19 C20 C21 . . 120.1(11) ?
C19 C20 H20A . . 119.9 ?
C21 C20 H20A . . 119.9 ?
C16 C21 C20 . . 120.8(16) ?
C16 C21 H21A . . 119.6 ?
C20 C21 H21A . . 119.6 ?
C18' C17' H17B . . 119.8 ?
C19' C18' C17' . . 121(2) ?
C19' C18' H18B . . 119.6 ?
C17' C18' H18B . . 119.6 ?
C20' C19' C18' . . 117.1(15) ?
C20' C19' C22' . . 119.8(18) ?
C18' C19' C22' . . 123.1(19) ?
C19' C20' C21' . . 120(2) ?
C19' C20' H20B . . 119.9 ?
C21' C20' H20B . . 119.9 ?
C20' C21' H21B . . 119.6 ?
C19' C22' H22D . . 109.5 ?
C19' C22' H22E . . 109.5 ?
H22D C22' H22E . . 109.5 ?
C19' C22' H22F . . 109.5 ?
H22D C22' H22F . . 109.5 ?
H22E C22' H22F . . 109.5 ?
O1 S1 C24 . . 107.1(7) ?
O1 S1 C23 . . 99.8(6) ?
C24 S1 C23 . . 95.2(8) ?
S1 C23 H23A . . 109.5 ?
S1 C23 H23B . . 109.5 ?
H23A C23 H23B . . 109.5 ?
S1 C23 H23C . . 109.5 ?
H23A C23 H23C . . 109.5 ?
H23B C23 H23C . . 109.5 ?
S1 C24 H24A . . 109.5 ?
S1 C24 H24B . . 109.5 ?
H24A C24 H24B . . 109.5 ?
S1 C24 H24C . . 109.5 ?
H24A C24 H24C . . 109.5 ?
H24B C24 H24C . . 109.5 ?
O1' S1' C23' . . 130.5(10) ?
O1' S1' C24' . . 88.2(9) ?
C23' S1' C24' . . 88.3(12) ?
S1' C23' H23D . . 109.5 ?
S1' C23' H23E . . 109.5 ?
H23D C23' H23E . . 109.5 ?
S1' C23' H23F . . 109.5 ?
H23D C23' H23F . . 109.5 ?
H23E C23' H23F . . 109.5 ?
S1' C24' H24D . . 109.5 ?
S1' C24' H24E . . 109.5 ?
H24D C24' H24E . . 109.5 ?
S1' C24' H24F . . 109.5 ?
H24D C24' H24F . . 109.5 ?
H24E C24' H24F . . 109.5 ?
O1A S1A C23A . . 108.8(14) ?
O1A S1A C24A . . 99.3(15) ?
C23A S1A C24A . . 87.4(14) ?
S1A C23A H23G . . 109.5 ?
S1A C23A H23H . . 109.5 ?
H23G C23A H23H . . 109.5 ?
S1A C23A H23I . . 109.5 ?
H23G C23A H23I . . 109.5 ?
H23H C23A H23I . . 109.5 ?
S1A C24A H24G . . 109.5 ?
S1A C24A H24H . . 109.5 ?
H24G C24A H24H . . 109.5 ?
S1A C24A H24I . . 109.5 ?
H24G C24A H24I . . 109.5 ?
H24H C24A H24I . . 109.5 ?

loop_
_geom_bond_atom_site_label_1
_geom_bond_atom_site_label_2
_geom_bond_site_symmetry_2
_geom_bond_distance
_geom_bond_publ_flag
Ir1 N2 . 1.947(4) ?
Ir1 N1 . 2.037(5) ?
Ir1 N3 . 2.041(4) ?
Ir1 Cl1 . 2.3546(16) ?
Ir1 Cl3 . 2.3719(14) ?
Ir1 Cl2 . 2.3856(13) ?
N1 C1 . 1.352(7) ?
N1 C5 . 1.382(6) ?
N2 C10 . 1.352(6) ?
N2 C6 . 1.352(6) ?
N3 C15 . 1.346(6) ?
N3 C11 . 1.374(6) ?
C1 C2 . 1.388(8) ?
C1 H1A . 0.9500 ?
C2 C3 . 1.387(9) ?
C2 H2A . 0.9500 ?
C3 C4 . 1.392(8) ?
C3 H3A . 0.9500 ?
C4 C5 . 1.383(7) ?
C4 H4A . 0.9500 ?
C5 C6 . 1.474(7) ?
C6 C7 . 1.390(7) ?
C7 C8 . 1.407(7) ?
C7 H7A . 0.9500 ?
C8 C9 . 1.402(6) ?
C8 C16 . 1.488(6) ?
C9 C10 . 1.390(6) ?
C9 H9A . 0.9500 ?
C10 C11 . 1.484(6) ?
C11 C12 . 1.384(7) ?
C12 C13 . 1.392(7) ?
C12 H12A . 0.9500 ?
C13 C14 . 1.387(7) ?
C13 H13A . 0.9500 ?
C14 C15 . 1.389(8) ?
C14 H14A . 0.9500 ?
C15 H15A . 0.9500 ?
C16 C21 . 1.385(11) ?
C16 C17 . 1.400(10) ?
C17 C18 . 1.404(17) ?
C17 H17A . 0.9500 ?
C18 C19 . 1.392(12) ?
C18 H18A . 0.9500 ?
C19 C20 . 1.380(11) ?
C19 C22 . 1.516(10) ?
C20 C21 . 1.406(18) ?
C20 H20A . 0.9500 ?
C21 H21A . 0.9500 ?
C22 H22A . 0.9800 ?
C22 H22B . 0.9800 ?
C22 H22C . 0.9800 ?
C17' C18' . 1.41(2) ?
C17' H17B . 0.9500 ?
C18' C19' . 1.393(16) ?
C18' H18B . 0.9500 ?
C19' C20' . 1.377(16) ?
C19' C22' . 1.516(15) ?
C20' C21' . 1.41(2) ?
C20' H20B . 0.9500 ?
C21' H21B . 0.9500 ?
C22' H22D . 0.9800 ?
C22' H22E . 0.9800 ?
C22' H22F . 0.9800 ?
S1 O1 . 1.628(5) ?
S1 C24 . 1.853(5) ?
S1 C23 . 1.856(5) ?
C23 H23A . 0.9800 ?
C23 H23B . 0.9800 ?
C23 H23C . 0.9800 ?
C24 H24A . 0.9800 ?
C24 H24B . 0.9800 ?
C24 H24C . 0.9800 ?
S1' O1' . 1.661(5) ?
S1' C23' . 1.848(5) ?
S1' C24' . 1.868(5) ?
C23' H23D . 0.9800 ?
C23' H23E . 0.9800 ?
C23' H23F . 0.9800 ?
C24' H24D . 0.9800 ?
C24' H24E . 0.9800 ?
C24' H24F . 0.9800 ?
S1A O1A . 1.657(5) ?
S1A C23A . 1.860(5) ?
S1A C24A . 1.863(5) ?
C23A H23G . 0.9800 ?
C23A H23H . 0.9800 ?
C23A H23I . 0.9800 ?
C24A H24G . 0.9800 ?
C24A H24H . 0.9800 ?
C24A H24I . 0.9800 ?

loop_
_geom_torsion_atom_site_label_1
_geom_torsion_atom_site_label_2
_geom_torsion_atom_site_label_3
_geom_torsion_atom_site_label_4
_geom_torsion_site_symmetry_1
_geom_torsion_site_symmetry_2
_geom_torsion_site_symmetry_3
_geom_torsion_site_symmetry_4
_geom_torsion
_geom_torsion_publ_flag
N2 Ir1 N1 C1 . . . . -180.0(5) ?
N3 Ir1 N1 C1 . . . . 175.2(5) ?
Cl1 Ir1 N1 C1 . . . . 89.5(5) ?
Cl3 Ir1 N1 C1 . . . . -91.2(5) ?
Cl2 Ir1 N1 C1 . . . . -0.8(5) ?
N2 Ir1 N1 C5 . . . . 1.1(4) ?
N3 Ir1 N1 C5 . . . . -3.7(8) ?
Cl1 Ir1 N1 C5 . . . . -89.4(4) ?
Cl3 Ir1 N1 C5 . . . . 89.8(4) ?
Cl2 Ir1 N1 C5 . . . . -179.7(3) ?
N1 Ir1 N2 C10 . . . . 177.8(4) ?
N3 Ir1 N2 C10 . . . . -3.8(3) ?
Cl1 Ir1 N2 C10 . . . . -92.8(3) ?
Cl3 Ir1 N2 C10 . . . . 87.8(3) ?
N1 Ir1 N2 C6 . . . . 0.9(4) ?
N3 Ir1 N2 C6 . . . . 179.3(4) ?
Cl1 Ir1 N2 C6 . . . . 90.3(4) ?
Cl3 Ir1 N2 C6 . . . . -89.1(4) ?
N2 Ir1 N3 C15 . . . . -175.5(4) ?
N1 Ir1 N3 C15 . . . . -170.6(5) ?
Cl1 Ir1 N3 C15 . . . . -84.9(4) ?
Cl3 Ir1 N3 C15 . . . . 96.1(4) ?
Cl2 Ir1 N3 C15 . . . . 5.4(4) ?
N2 Ir1 N3 C11 . . . . 1.7(3) ?
N1 Ir1 N3 C11 . . . . 6.5(7) ?
Cl1 Ir1 N3 C11 . . . . 92.3(3) ?
Cl3 Ir1 N3 C11 . . . . -86.8(3) ?
Cl2 Ir1 N3 C11 . . . . -177.4(3) ?
C5 N1 C1 C2 . . . . 1.9(8) ?
Ir1 N1 C1 C2 . . . . -177.0(5) ?
N1 C1 C2 C3 . . . . -0.4(10) ?
C1 C2 C3 C4 . . . . -1.5(10) ?
C2 C3 C4 C5 . . . . 2.0(10) ?
C1 N1 C5 C4 . . . . -1.4(8) ?
Ir1 N1 C5 C4 . . . . 177.6(4) ?
C1 N1 C5 C6 . . . . 178.2(5) ?
Ir1 N1 C5 C6 . . . . -2.8(6) ?
C3 C4 C5 N1 . . . . -0.5(9) ?
C3 C4 C5 C6 . . . . 179.9(6) ?
C10 N2 C6 C7 . . . . -0.5(7) ?
Ir1 N2 C6 C7 . . . . 176.2(4) ?
C10 N2 C6 C5 . . . . -179.3(4) ?
Ir1 N2 C6 C5 . . . . -2.6(6) ?
N1 C5 C6 N2 . . . . 3.5(7) ?
C4 C5 C6 N2 . . . . -176.9(5) ?
N1 C5 C6 C7 . . . . -175.2(5) ?
C4 C5 C6 C7 . . . . 4.4(9) ?
N2 C6 C7 C8 . . . . 0.8(8) ?
C5 C6 C7 C8 . . . . 179.4(5) ?
C6 C7 C8 C9 . . . . -0.8(7) ?
C6 C7 C8 C16 . . . . -178.4(5) ?
C7 C8 C9 C10 . . . . 0.7(7) ?
C16 C8 C9 C10 . . . . 178.3(4) ?
C6 N2 C10 C9 . . . . 0.4(7) ?
Ir1 N2 C10 C9 . . . . -176.4(3) ?
C6 N2 C10 C11 . . . . -178.4(4) ?
Ir1 N2 C10 C11 . . . . 4.9(5) ?
C8 C9 C10 N2 . . . . -0.5(7) ?
C8 C9 C10 C11 . . . . 178.1(4) ?
C15 N3 C11 C12 . . . . 0.3(7) ?
Ir1 N3 C11 C12 . . . . -177.1(4) ?
C15 N3 C11 C10 . . . . 177.8(4) ?
Ir1 N3 C11 C10 . . . . 0.4(5) ?
N2 C10 C11 N3 . . . . -3.3(6) ?
C9 C10 C11 N3 . . . . 178.1(4) ?
N2 C10 C11 C12 . . . . 174.1(4) ?
C9 C10 C11 C12 . . . . -4.5(8) ?
N3 C11 C12 C13 . . . . -1.1(7) ?
C10 C11 C12 C13 . . . . -178.3(5) ?
C11 C12 C13 C14 . . . . 0.8(8) ?
C12 C13 C14 C15 . . . . 0.1(8) ?
C11 N3 C15 C14 . . . . 0.6(7) ?
Ir1 N3 C15 C14 . . . . 177.6(4) ?
C13 C14 C15 N3 . . . . -0.8(8) ?
C9 C8 C16 C21 . . . . -19(4) ?
C7 C8 C16 C21 . . . . 158(4) ?
C9 C8 C16 C17 . . . . 159(6) ?
C7 C8 C16 C17 . . . . -24(6) ?
C21 C16 C17 C18 . . . . -11(12) ?
C8 C16 C17 C18 . . . . 171(6) ?
C16 C17 C18 C19 . . . . 3(12) ?
C17 C18 C19 C20 . . . . 1(6) ?
C17 C18 C19 C22 . . . . -179(6) ?
C18 C19 C20 C21 . . . . 3(4) ?
C22 C19 C20 C21 . . . . -177(4) ?
C17 C16 C21 C20 . . . . 16(9) ?
C8 C16 C21 C20 . . . . -166(3) ?
C19 C20 C21 C16 . . . . -12(7) ?
C17' C18' C19' C20' . . . . 17(12) ?
C17' C18' C19' C22' . . . . -165(11) ?
C18' C19' C20' C21' . . . . -21(8) ?
C22' C19' C20' C21' . . . . 161(7) ?
